data_4303808
loop_
_publ_author_name
'T. K. Prasad'
'M. V. Rajasekharan'

_publ_contact_author_address
;School of Chemistry,
University of Hyderabad,
Hyderabad-500046,
India.
;
_publ_contact_author_email mvrsc@uohyd.ernet.in
_publ_contact_author_fax +91-40-2301-2460
_publ_contact_author_name 'Rajasekharan, M. V.'
_publ_contact_author_phone +91-40-2313-4857
_publ_section_title
;
Cerium(IV)-Lanthanide(III)-Pyridine-2,6-dicarboxylic Acid System:
Coordination Salts, Chains, and Rings
;
_journal_name_full 'Inorganic Chemistry'
_journal_page_first 11543
_journal_page_last 11550
_journal_paper_doi 10.1021/ic901066v
_journal_volume 48
_journal_year 2009
_chemical_formula_moiety 'C84 H56 Ce4 Gd2 N12 O58, 26(H2 O)'
_chemical_formula_sum 'C84 H110 Ce4 Gd2 N12 O84'
_chemical_formula_weight 3506.80
_chemical_name_systematic
;
 ?
;
_space_group_IT_number 2
_symmetry_cell_setting triclinic
_symmetry_space_group_name_Hall '-P 1'
_symmetry_space_group_name_H-M 'P -1'
_atom_sites_solution_hydrogens geom
_atom_sites_solution_primary direct
_atom_sites_solution_secondary difmap
_audit_creation_method SHELXL-97
_cell_angle_alpha 63.997(4)
_cell_angle_beta 65.608(2)
_cell_angle_gamma 87.730(3)
_cell_formula_units_Z 1
_cell_length_a 14.275(2)
_cell_length_b 15.930(3)
_cell_length_c 17.277(4)
_cell_measurement_reflns_used 5002
_cell_measurement_temperature 298(2)
_cell_measurement_theta_max 27.10
_cell_measurement_theta_min 2.33
_cell_volume 3167.5(11)
_computing_cell_refinement 'Bruker SMART'
_computing_data_collection 'Bruker SMART'
_computing_data_reduction 'Bruker SAINT'
_computing_molecular_graphics 'ORTEP-III (Burnett & Johnson, 1996)'
_computing_publication_material 'SHELXL-97 (Sheldrick, 1997)'
_computing_structure_refinement 'SHELXL-97 (Sheldrick, 1997)'
_computing_structure_solution 'SHELXS-97 (Sheldrick, 1997)'
_diffrn_ambient_temperature 298(2)
_diffrn_measured_fraction_theta_full 0.996
_diffrn_measured_fraction_theta_max 0.929
_diffrn_measurement_device_type 'CCD area detector'
_diffrn_measurement_method 'phi and omega scans'
_diffrn_radiation_monochromator graphite
_diffrn_radiation_source 'fine-focus sealed tube'
_diffrn_radiation_type MoK\a
_diffrn_radiation_wavelength 0.71073
_diffrn_reflns_av_R_equivalents 0.0743
_diffrn_reflns_av_sigmaI/netI 0.0788
_diffrn_reflns_limit_h_max 18
_diffrn_reflns_limit_h_min -19
_diffrn_reflns_limit_k_max 21
_diffrn_reflns_limit_k_min -20
_diffrn_reflns_limit_l_max 22
_diffrn_reflns_limit_l_min -22
_diffrn_reflns_number 36705
_diffrn_reflns_theta_full 25.00
_diffrn_reflns_theta_max 28.32
_diffrn_reflns_theta_min 1.44
_exptl_absorpt_coefficient_mu 2.557
_exptl_absorpt_correction_T_max 0.60
_exptl_absorpt_correction_T_min 0.54
_exptl_absorpt_correction_type multi-scan
_exptl_absorpt_process_details SADABS
_exptl_crystal_colour yellow
_exptl_crystal_density_diffrn 1.837
_exptl_crystal_density_method 'not measured'
_exptl_crystal_description Rhombus
_exptl_crystal_F_000 1728
_exptl_crystal_size_max 0.22
_exptl_crystal_size_mid 0.22
_exptl_crystal_size_min 0.20
_refine_diff_density_max 1.746
_refine_diff_density_min -1.201
_refine_diff_density_rms 0.143
_refine_ls_extinction_method none
_refine_ls_goodness_of_fit_ref 0.951
_refine_ls_hydrogen_treatment constr
_refine_ls_matrix_type full
_refine_ls_number_parameters 838
_refine_ls_number_reflns 14647
_refine_ls_number_restraints 0
_refine_ls_restrained_S_all 0.951
_refine_ls_R_factor_all 0.0682
_refine_ls_R_factor_gt 0.0481
_refine_ls_shift/su_max 0.003
_refine_ls_shift/su_mean 0.000
_refine_ls_structure_factor_coef Fsqd
_refine_ls_weighting_details 'calc w=1/[\s^2^(Fo^2^)+(0.0581P)^2^+0.0000P] where P=(Fo^2^+2Fc^2^)/3'
_refine_ls_weighting_scheme calc
_refine_ls_wR_factor_gt 0.1147
_refine_ls_wR_factor_ref 0.1219
_reflns_number_gt 10442
_reflns_number_total 14647
_reflns_threshold_expression >2sigma(I)
_cod_data_source_file ic901066v_si_002_09.cif
_cod_data_source_block 16
_cod_original_cell_volume 3167.4(10)
_cod_database_code 4303808

loop_
_symmetry_equiv_pos_as_xyz
'x, y, z'
'-x, -y, -z'

loop_
_atom_site_label
_atom_site_type_symbol
_atom_site_fract_x
_atom_site_fract_y
_atom_site_fract_z
_atom_site_U_iso_or_equiv
_atom_site_adp_type
_atom_site_occupancy
_atom_site_symmetry_multiplicity
_atom_site_calc_flag
_atom_site_refinement_flags
_atom_site_disorder_assembly
_atom_site_disorder_group
Ce1 Ce -0.71926(2) 0.72727(2) 0.87240(2) 0.03483(9) Uani 1 1 d . . .
Ce2 Ce 0.17789(2) 0.86671(2) 0.31714(2) 0.03515(9) Uani 1 1 d . . .
Gd Gd -0.26736(2) 0.75656(2) 0.629257(19) 0.03838(9) Uani 1 1 d . . .
C11 C -0.6586(4) 0.8603(4) 0.9588(4) 0.0367(12) Uani 1 1 d . . .
C12 C -0.6022(4) 0.9076(5) 0.9807(4) 0.0492(15) Uani 1 1 d . . .
H12 H -0.6352 0.9374 1.0181 0.059 Uiso 1 1 calc R . .
C13 C -0.4956(5) 0.9096(5) 0.9457(4) 0.0539(17) Uani 1 1 d . . .
H13 H -0.4560 0.9417 0.9590 0.065 Uiso 1 1 calc R . .
C14 C -0.4484(4) 0.8651(5) 0.8923(4) 0.0480(15) Uani 1 1 d . . .
H14 H -0.3768 0.8657 0.8691 0.058 Uiso 1 1 calc R . .
C15 C -0.5087(4) 0.8190(4) 0.8732(4) 0.0357(12) Uani 1 1 d . . .
C16 C -0.4674(4) 0.7717(4) 0.8098(4) 0.0371(12) Uani 1 1 d . . .
C17 C -0.7738(4) 0.8510(4) 0.9898(4) 0.0409(13) Uani 1 1 d . . .
C21 C -0.6401(4) 0.8355(5) 0.6321(4) 0.0484(15) Uani 1 1 d . . .
C22 C -0.6071(6) 0.8494(6) 0.5394(5) 0.070(2) Uani 1 1 d . . .
H22 H -0.5897 0.9102 0.4885 0.084 Uiso 1 1 calc R . .
C23 C -0.6006(6) 0.7734(8) 0.5247(6) 0.092(3) Uani 1 1 d . . .
H23 H -0.5812 0.7812 0.4632 0.111 Uiso 1 1 calc R . .
C24 C -0.6228(6) 0.6809(7) 0.6013(6) 0.077(2) Uani 1 1 d . . .
H24 H -0.6170 0.6277 0.5914 0.093 Uiso 1 1 calc R . .
C25 C -0.6526(5) 0.6734(5) 0.6895(5) 0.0546(16) Uani 1 1 d . . .
C26 C -0.6764(5) 0.5807(6) 0.7787(6) 0.065(2) Uani 1 1 d . . .
C27 C -0.6526(4) 0.9136(5) 0.6596(4) 0.0477(15) Uani 1 1 d . . .
C31 C -0.8796(4) 0.5482(4) 1.0899(4) 0.0407(13) Uani 1 1 d . . .
C32 C -0.9686(5) 0.4909(5) 1.1664(5) 0.0606(18) Uani 1 1 d . . .
H32 H -0.9669 0.4478 1.2233 0.073 Uiso 1 1 calc R . .
C33 C -1.0617(5) 0.4969(5) 1.1593(5) 0.077(2) Uani 1 1 d . . .
H33 H -1.1229 0.4575 1.2112 0.092 Uiso 1 1 calc R . .
C34 C -1.0635(5) 0.5611(5) 1.0754(5) 0.0613(19) Uani 1 1 d . . .
H34 H -1.1252 0.5653 1.0688 0.074 Uiso 1 1 calc R . .
C35 C -0.9718(4) 0.6190(4) 1.0014(4) 0.0423(13) Uani 1 1 d . . .
C36 C -0.9604(5) 0.6973(4) 0.9059(4) 0.0461(14) Uani 1 1 d . . .
C37 C -0.7717(4) 0.5514(4) 1.0854(4) 0.0431(14) Uani 1 1 d . . .
C41 C 0.4055(5) 0.7961(5) 0.2260(4) 0.0500(15) Uani 1 1 d . . .
C42 C 0.4793(6) 0.7508(6) 0.1824(6) 0.074(2) Uani 1 1 d . . .
H42 H 0.5485 0.7610 0.1711 0.089 Uiso 1 1 calc R . .
C43 C 0.4480(6) 0.6916(6) 0.1570(6) 0.085(3) Uani 1 1 d . . .
H43 H 0.4952 0.6588 0.1303 0.102 Uiso 1 1 calc R . .
C44 C 0.3470(6) 0.6800(5) 0.1705(6) 0.068(2) Uani 1 1 d . . .
H44 H 0.3256 0.6413 0.1512 0.081 Uiso 1 1 calc R . .
C45 C 0.2779(5) 0.7266(5) 0.2130(4) 0.0517(15) Uani 1 1 d . . .
C46 C 0.1625(5) 0.7176(5) 0.2372(5) 0.0543(16) Uani 1 1 d . . .
C47 C 0.4270(5) 0.8587(5) 0.2610(4) 0.0503(15) Uani 1 1 d . . .
C51 C 0.1014(4) 1.0151(4) 0.1525(4) 0.0409(13) Uani 1 1 d . . .
C52 C 0.0379(5) 1.0645(5) 0.1109(4) 0.0575(18) Uani 1 1 d . . .
H52 H 0.0675 1.1102 0.0468 0.069 Uiso 1 1 calc R . .
C53 C -0.0671(5) 1.0457(6) 0.1641(5) 0.069(2) Uani 1 1 d . . .
H53 H -0.1100 1.0783 0.1369 0.082 Uiso 1 1 calc R . .
C54 C -0.1105(5) 0.9765(5) 0.2609(5) 0.0599(18) Uani 1 1 d . . .
H54 H -0.1825 0.9611 0.2981 0.072 Uiso 1 1 calc R . .
C55 C -0.0447(4) 0.9327(4) 0.2987(4) 0.0419(13) Uani 1 1 d . . .
C56 C -0.0765(4) 0.8622(4) 0.4008(4) 0.0433(14) Uani 1 1 d . . .
C57 C 0.2179(4) 1.0291(4) 0.1035(4) 0.0409(13) Uani 1 1 d . . .
C61 C 0.1514(4) 0.9426(4) 0.4802(4) 0.0359(12) Uani 1 1 d . . .
C62 C 0.1338(5) 0.9411(4) 0.5651(4) 0.0509(15) Uani 1 1 d . . .
H62 H 0.1362 0.9975 0.5686 0.061 Uiso 1 1 calc R . .
C63 C 0.1129(5) 0.8562(5) 0.6442(4) 0.0563(17) Uani 1 1 d . . .
H63 H 0.0974 0.8539 0.7031 0.068 Uiso 1 1 calc R . .
C64 C 0.1149(5) 0.7752(5) 0.6360(4) 0.0516(16) Uani 1 1 d . . .
H64 H 0.1013 0.7168 0.6892 0.062 Uiso 1 1 calc R . .
C65 C 0.1375(4) 0.7798(4) 0.5473(4) 0.0441(14) Uani 1 1 d . . .
C66 C 0.1461(5) 0.6973(4) 0.5281(4) 0.0493(15) Uani 1 1 d . . .
C67 C 0.1672(4) 1.0310(4) 0.3906(4) 0.0386(13) Uani 1 1 d . . .
N11 N -0.6119(3) 0.8156(3) 0.9066(3) 0.0310(9) Uani 1 1 d . . .
N21 N -0.6615(4) 0.7483(4) 0.7058(3) 0.0470(12) Uani 1 1 d . . .
N31 N -0.8814(3) 0.6127(3) 1.0081(3) 0.0362(10) Uani 1 1 d . . .
N41 N 0.3073(4) 0.7832(3) 0.2400(3) 0.0432(11) Uani 1 1 d . . .
N51 N 0.0602(3) 0.9516(3) 0.2448(3) 0.0368(10) Uani 1 1 d . . .
N61 N 0.1544(3) 0.8641(3) 0.4710(3) 0.0355(10) Uani 1 1 d . . .
O11 O -0.8105(3) 0.8035(3) 0.9624(3) 0.0394(9) Uani 1 1 d . . .
O12 O -0.8264(3) 0.8883(4) 1.0395(4) 0.0685(14) Uani 1 1 d . . .
O13 O -0.5359(3) 0.7288(3) 0.8047(3) 0.0454(10) Uani 1 1 d . . .
O14 O -0.3719(3) 0.7780(3) 0.7665(3) 0.0458(10) Uani 1 1 d . . .
O21 O -0.6759(3) 0.8857(3) 0.7487(3) 0.0484(10) Uani 1 1 d . . .
O22 O -0.6415(4) 0.9959(3) 0.6014(3) 0.0660(13) Uani 1 1 d . . .
O23 O -0.7097(3) 0.5870(3) 0.8563(3) 0.0574(11) Uani 1 1 d . . .
O24 O -0.6666(5) 0.5064(4) 0.7740(5) 0.098(2) Uani 1 1 d . . .
O31 O -0.7028(3) 0.6171(3) 1.0110(3) 0.0465(10) Uani 1 1 d . . .
O32 O -0.7596(4) 0.4923(3) 1.1543(3) 0.0648(13) Uani 1 1 d . . .
O33 O -0.8678(3) 0.7396(3) 0.8467(3) 0.0466(10) Uani 1 1 d . . .
O34 O -1.0384(4) 0.7130(4) 0.8923(3) 0.0785(16) Uani 1 1 d . . .
O41 O 0.3475(3) 0.8934(3) 0.2991(3) 0.0462(10) Uani 1 1 d . . .
O42 O 0.5137(4) 0.8753(5) 0.2534(5) 0.094(2) Uani 1 1 d . . .
O43 O 0.1119(3) 0.7647(3) 0.2798(3) 0.0509(10) Uani 1 1 d . . .
O44 O 0.1260(4) 0.6685(4) 0.2140(4) 0.0743(15) Uani 1 1 d . . .
O51 O 0.2580(3) 0.9733(3) 0.1572(3) 0.0404(9) Uani 1 1 d . . .
O52 O 0.2677(3) 1.0872(3) 0.0196(3) 0.0615(12) Uani 1 1 d . . .
O53 O -0.0024(3) 0.8313(3) 0.4224(3) 0.0474(10) Uani 1 1 d . . .
O54 O -0.1707(3) 0.8420(3) 0.4584(3) 0.0510(11) Uani 1 1 d . . .
O61 O 0.1737(3) 1.0183(3) 0.3209(2) 0.0405(9) Uani 1 1 d . . .
O62 O 0.1701(3) 1.1090(3) 0.3897(3) 0.0414(9) Uani 1 1 d . . .
O63 O 0.1658(3) 0.7170(3) 0.4429(3) 0.0513(10) Uani 1 1 d . . .
O64 O 0.1325(5) 0.6181(3) 0.5924(3) 0.0849(17) Uani 1 1 d . . .
O71 O -0.1728(4) 0.6474(4) 0.5813(4) 0.0907(18) Uani 1 1 d . . .
H71A H -0.1619 0.6099 0.6218 0.136 Uiso 1 1 d R . .
H71B H -0.1376 0.6354 0.5403 0.136 Uiso 1 1 d R . .
O72 O -0.1726(3) 0.6963(3) 0.7219(3) 0.0617(12) Uani 1 1 d . . .
H72A H -0.1805 0.7334 0.7485 0.092 Uiso 1 1 d R . .
H72B H -0.1605 0.6494 0.7614 0.092 Uiso 1 1 d R . .
O73 O -0.3722(4) 0.6003(3) 0.7540(4) 0.0759(15) Uani 1 1 d . . .
H73A H -0.3752 0.5538 0.7423 0.114 Uiso 1 1 d R . .
H73B H -0.3250 0.5732 0.7812 0.114 Uiso 1 1 d R . .
O74 O -0.3606(3) 0.8824(3) 0.5770(3) 0.0542(11) Uani 1 1 d . . .
H74A H -0.3631 0.9107 0.5305 0.081 Uiso 1 1 d R . .
H74B H -0.3910 0.9121 0.6096 0.081 Uiso 1 1 d R . .
O75 O -0.3655(4) 0.7056(4) 0.5689(4) 0.0817(16) Uani 1 1 d . . .
H75A H -0.3801 0.6506 0.5992 0.123 Uiso 1 1 d R . .
H75B H -0.3670 0.7107 0.5189 0.123 Uiso 1 1 d R . .
O81 O 0.8286(4) 0.7933(3) 0.8167(4) 0.0753(15) Uani 1 1 d . . .
H81A H 0.8186 0.8446 0.7918 0.113 Uiso 1 1 d R . .
H81B H 0.8683 0.7979 0.8330 0.113 Uiso 1 1 d R . .
O82 O 0.8900(7) 0.6762(7) 0.3925(6) 0.178(4) Uani 1 1 d . . .
H82A H 0.9542 0.7012 0.3599 0.266 Uiso 1 1 d R . .
H82B H 0.8600 0.7300 0.3909 0.266 Uiso 1 1 d R . .
O83 O 0.0602(7) 0.4860(5) 0.3679(6) 0.164(3) Uani 1 1 d . . .
H83A H 0.0647 0.5443 0.3222 0.246 Uiso 1 1 d R . .
H83B H 0.0047 0.4557 0.3791 0.246 Uiso 1 1 d R . .
O84 O 0.4510(3) 0.0208(3) 0.3269(3) 0.0609(12) Uani 1 1 d . . .
H84A H 0.4348 -0.0283 0.3164 0.091 Uiso 1 1 d R . .
H84B H 0.5141 0.0243 0.3016 0.091 Uiso 1 1 d R . .
O85 O 0.5795(10) 0.5190(6) 0.6340(9) 0.241(6) Uani 1 1 d . . .
H85A H 0.5294 0.5007 0.6891 0.362 Uiso 1 1 d R . .
H85B H 0.6323 0.4942 0.6281 0.362 Uiso 1 1 d R . .
O86 O 0.6723(8) 0.6503(9) 0.9963(8) 0.237(6) Uani 1 1 d . . .
H86A H 0.6603 0.6055 0.9897 0.355 Uiso 1 1 d R . .
H86B H 0.7278 0.6881 0.9433 0.355 Uiso 1 1 d R . .
O87 O 0.9723(6) 0.7824(13) 0.1441(8) 0.341(11) Uani 1 1 d . . .
H87A H 1.0386 0.7803 0.1202 0.511 Uiso 1 1 d R . .
H87B H 0.9523 0.7564 0.2130 0.511 Uiso 1 1 d R . .
O88 O 0.4735(11) 0.5311(12) 0.9525(13) 0.59(2) Uani 1 1 d . . .
H88A H 0.4394 0.5690 0.9596 0.892 Uiso 1 1 d R . .
H88B H 0.5187 0.5505 0.8996 0.892 Uiso 1 1 d R . .
O89 O 0.6686(12) 0.7918(14) 0.3823(8) 0.444(16) Uani 1 1 d . . .
H89A H 0.6849 0.8295 0.3237 0.667 Uiso 1 1 d R . .
H89D H 0.6812 0.8480 0.3894 0.667 Uiso 1 1 d R . .
O90 O 0.7219(16) 0.9186(11) 0.1876(19) 0.62(3) Uani 1 1 d . . .
H90A H 0.6694 0.9052 0.1810 0.937 Uiso 1 1 d R . .
H90B H 0.7461 0.9669 0.1202 0.937 Uiso 1 1 d R . .
O91 O 0.2045(18) 0.4487(11) 0.6358(16) 0.459(14) Uani 1 1 d . . .
H91A H 0.1747 0.4917 0.6214 0.688 Uiso 1 1 d R . .
H91B H 0.1759 0.4103 0.6269 0.688 Uiso 1 1 d R . .
O92 O 0.210(2) 0.5424(9) 0.4352(11) 0.56(2) Uani 1 1 d . . .
H92A H 0.2200 0.5988 0.4404 0.842 Uiso 1 1 d R . .
H92B H 0.1600 0.5388 0.4304 0.842 Uiso 1 1 d R . .
O93 O 0.2677(13) 0.3029(14) 0.8871(11) 0.58(2) Uani 1 1 d . . .
H93A H 0.2681 0.2456 0.9227 0.863 Uiso 1 1 d R . .
H93B H 0.2924 0.3551 0.8805 0.863 Uiso 1 1 d R . .

loop_
_atom_site_aniso_label
_atom_site_aniso_U_11
_atom_site_aniso_U_22
_atom_site_aniso_U_33
_atom_site_aniso_U_23
_atom_site_aniso_U_13
_atom_site_aniso_U_12
Ce1 0.02994(16) 0.04133(19) 0.02752(16) -0.01265(13) -0.01072(12) 0.00055(13)
Ce2 0.03311(17) 0.04136(19) 0.02958(16) -0.01660(14) -0.01214(13) 0.00324(13)
Gd 0.03160(15) 0.04287(18) 0.03485(15) -0.01827(13) -0.00926(12) 0.00640(12)
C11 0.028(3) 0.044(3) 0.033(3) -0.020(3) -0.007(2) 0.002(2)
C12 0.038(3) 0.062(4) 0.054(4) -0.038(3) -0.014(3) 0.008(3)
C13 0.041(3) 0.074(5) 0.055(4) -0.041(4) -0.015(3) -0.005(3)
C14 0.025(3) 0.067(4) 0.049(4) -0.030(3) -0.011(3) 0.002(3)
C15 0.026(3) 0.042(3) 0.029(3) -0.013(2) -0.006(2) 0.000(2)
C16 0.028(3) 0.052(4) 0.025(3) -0.016(2) -0.008(2) 0.009(2)
C17 0.033(3) 0.052(4) 0.031(3) -0.019(3) -0.008(2) 0.009(3)
C21 0.039(3) 0.068(4) 0.032(3) -0.018(3) -0.015(3) 0.008(3)
C22 0.074(5) 0.097(6) 0.041(4) -0.035(4) -0.023(4) 0.015(4)
C23 0.081(6) 0.159(10) 0.055(5) -0.065(6) -0.030(5) 0.031(6)
C24 0.075(5) 0.113(7) 0.069(5) -0.066(6) -0.029(4) 0.021(5)
C25 0.044(4) 0.070(5) 0.059(4) -0.040(4) -0.019(3) 0.003(3)
C26 0.049(4) 0.079(6) 0.077(5) -0.052(5) -0.017(4) 0.004(4)
C27 0.034(3) 0.064(4) 0.037(3) -0.016(3) -0.015(3) 0.001(3)
C31 0.042(3) 0.034(3) 0.035(3) -0.008(2) -0.015(3) -0.003(2)
C32 0.046(4) 0.061(4) 0.045(4) 0.000(3) -0.020(3) -0.001(3)
C33 0.049(4) 0.081(5) 0.050(4) 0.006(4) -0.015(3) -0.017(4)
C34 0.038(3) 0.066(5) 0.055(4) -0.006(3) -0.022(3) -0.005(3)
C35 0.036(3) 0.046(3) 0.043(3) -0.016(3) -0.019(3) 0.000(3)
C36 0.044(3) 0.053(4) 0.042(3) -0.016(3) -0.026(3) 0.004(3)
C37 0.046(3) 0.041(3) 0.044(3) -0.014(3) -0.028(3) 0.010(3)
C41 0.050(4) 0.055(4) 0.048(4) -0.028(3) -0.020(3) 0.016(3)
C42 0.052(4) 0.098(6) 0.090(6) -0.061(5) -0.029(4) 0.027(4)
C43 0.077(6) 0.095(7) 0.101(7) -0.073(6) -0.027(5) 0.035(5)
C44 0.068(5) 0.073(5) 0.083(5) -0.055(5) -0.030(4) 0.018(4)
C45 0.062(4) 0.050(4) 0.048(4) -0.025(3) -0.026(3) 0.010(3)
C46 0.067(4) 0.049(4) 0.053(4) -0.023(3) -0.031(3) 0.006(3)
C47 0.045(4) 0.057(4) 0.051(4) -0.027(3) -0.020(3) 0.009(3)
C51 0.035(3) 0.050(4) 0.034(3) -0.019(3) -0.013(2) 0.006(3)
C52 0.045(4) 0.079(5) 0.038(3) -0.017(3) -0.019(3) 0.017(3)
C53 0.051(4) 0.097(6) 0.052(4) -0.027(4) -0.027(3) 0.029(4)
C54 0.034(3) 0.084(5) 0.061(4) -0.034(4) -0.021(3) 0.018(3)
C55 0.034(3) 0.055(4) 0.040(3) -0.026(3) -0.014(2) 0.009(3)
C56 0.039(3) 0.054(4) 0.033(3) -0.025(3) -0.005(3) -0.001(3)
C57 0.037(3) 0.047(4) 0.029(3) -0.016(3) -0.008(2) 0.004(3)
C61 0.031(3) 0.042(3) 0.032(3) -0.016(2) -0.012(2) 0.003(2)
C62 0.076(4) 0.041(4) 0.039(3) -0.020(3) -0.026(3) 0.004(3)
C63 0.076(5) 0.061(4) 0.030(3) -0.019(3) -0.024(3) 0.006(4)
C64 0.063(4) 0.049(4) 0.028(3) -0.005(3) -0.021(3) -0.002(3)
C65 0.044(3) 0.041(3) 0.040(3) -0.012(3) -0.019(3) 0.001(3)
C66 0.060(4) 0.040(4) 0.036(3) -0.009(3) -0.019(3) 0.002(3)
C67 0.031(3) 0.046(4) 0.035(3) -0.017(3) -0.014(2) 0.003(2)
N11 0.025(2) 0.035(2) 0.025(2) -0.0120(19) -0.0062(17) 0.0018(18)
N21 0.037(3) 0.070(4) 0.038(3) -0.030(3) -0.015(2) 0.004(2)
N31 0.033(2) 0.039(3) 0.034(2) -0.014(2) -0.017(2) 0.000(2)
N41 0.043(3) 0.047(3) 0.042(3) -0.023(2) -0.017(2) 0.006(2)
N51 0.029(2) 0.050(3) 0.030(2) -0.019(2) -0.0109(19) 0.004(2)
N61 0.036(2) 0.037(3) 0.028(2) -0.011(2) -0.0135(19) 0.000(2)
O11 0.0282(19) 0.053(2) 0.038(2) -0.0232(19) -0.0125(16) 0.0060(17)
O12 0.037(2) 0.095(4) 0.093(4) -0.070(3) -0.017(2) 0.013(2)
O13 0.036(2) 0.058(3) 0.045(2) -0.031(2) -0.0120(18) 0.0063(19)
O14 0.030(2) 0.065(3) 0.039(2) -0.028(2) -0.0098(17) 0.0103(19)
O21 0.053(2) 0.051(3) 0.031(2) -0.0127(19) -0.0161(19) 0.001(2)
O22 0.070(3) 0.060(3) 0.043(3) -0.004(2) -0.024(2) 0.005(2)
O23 0.057(3) 0.051(3) 0.056(3) -0.024(2) -0.017(2) -0.002(2)
O24 0.102(4) 0.075(4) 0.120(5) -0.070(4) -0.025(4) 0.015(3)
O31 0.033(2) 0.048(2) 0.042(2) -0.0066(19) -0.0171(18) 0.0013(18)
O32 0.066(3) 0.046(3) 0.065(3) 0.002(2) -0.043(3) 0.000(2)
O33 0.041(2) 0.056(3) 0.034(2) -0.0103(19) -0.0189(18) -0.0007(19)
O34 0.052(3) 0.093(4) 0.068(3) -0.005(3) -0.042(3) 0.001(3)
O41 0.044(2) 0.056(3) 0.046(2) -0.028(2) -0.0212(19) 0.007(2)
O42 0.046(3) 0.140(6) 0.142(5) -0.098(5) -0.047(3) 0.026(3)
O43 0.049(2) 0.061(3) 0.057(3) -0.039(2) -0.024(2) 0.009(2)
O44 0.086(4) 0.074(4) 0.097(4) -0.055(3) -0.053(3) 0.015(3)
O51 0.0281(19) 0.054(2) 0.033(2) -0.0192(19) -0.0095(16) 0.0050(17)
O52 0.043(2) 0.072(3) 0.035(2) -0.008(2) -0.0050(19) -0.001(2)
O53 0.035(2) 0.060(3) 0.033(2) -0.0142(19) -0.0094(18) -0.0003(19)
O54 0.032(2) 0.067(3) 0.041(2) -0.026(2) -0.0030(18) -0.001(2)
O61 0.049(2) 0.043(2) 0.029(2) -0.0151(17) -0.0182(17) 0.0040(18)
O62 0.049(2) 0.036(2) 0.037(2) -0.0151(18) -0.0192(18) 0.0063(18)
O63 0.067(3) 0.040(2) 0.043(2) -0.020(2) -0.021(2) 0.008(2)
O64 0.147(5) 0.040(3) 0.052(3) -0.010(2) -0.042(3) 0.017(3)
O71 0.101(4) 0.089(4) 0.085(4) -0.059(3) -0.027(3) 0.045(3)
O72 0.082(3) 0.036(2) 0.064(3) -0.010(2) -0.045(3) 0.015(2)
O73 0.070(3) 0.054(3) 0.087(4) -0.026(3) -0.025(3) -0.006(3)
O74 0.057(3) 0.066(3) 0.038(2) -0.021(2) -0.024(2) 0.026(2)
O75 0.085(4) 0.083(4) 0.094(4) -0.046(3) -0.048(3) 0.002(3)
O81 0.083(4) 0.074(4) 0.084(4) -0.028(3) -0.060(3) 0.019(3)
O82 0.164(8) 0.192(9) 0.178(9) -0.135(8) -0.021(7) 0.006(7)
O83 0.198(9) 0.102(6) 0.172(8) -0.041(6) -0.089(7) 0.032(6)
O84 0.066(3) 0.064(3) 0.052(3) -0.030(2) -0.022(2) 0.011(2)
O85 0.374(17) 0.096(7) 0.337(16) -0.089(9) -0.242(15) 0.036(9)
O86 0.159(9) 0.341(17) 0.142(9) -0.094(10) -0.026(7) 0.045(10)
O87 0.067(5) 0.72(3) 0.156(9) -0.151(15) -0.033(6) 0.026(10)
O88 0.207(13) 0.42(2) 0.39(2) 0.219(18) 0.096(14) 0.207(15)
O89 0.370(18) 0.68(3) 0.129(9) -0.064(15) -0.072(11) -0.36(2)
O90 0.55(3) 0.212(15) 0.93(5) 0.19(2) -0.64(4) -0.150(18)
O91 0.71(4) 0.226(16) 0.63(4) -0.24(2) -0.43(3) 0.25(2)
O92 1.40(7) 0.117(10) 0.277(18) -0.083(11) -0.47(3) 0.13(2)
O93 0.38(2) 0.57(3) 0.253(17) 0.051(19) 0.036(16) 0.39(2)

loop_
_atom_type_symbol
_atom_type_description
_atom_type_scat_dispersion_real
_atom_type_scat_dispersion_imag
_atom_type_scat_source
C C 0.0033 0.0016 'International Tables Vol C Tables 4.2.6.8 and 6.1.1.4'
H H 0.0000 0.0000 'International Tables Vol C Tables 4.2.6.8 and 6.1.1.4'
N N 0.0061 0.0033 'International Tables Vol C Tables 4.2.6.8 and 6.1.1.4'
O O 0.0106 0.0060 'International Tables Vol C Tables 4.2.6.8 and 6.1.1.4'
Ce Ce -0.2486 2.6331 'International Tables Vol C Tables 4.2.6.8 and 6.1.1.4'
Gd Gd -0.1653 3.9035 'International Tables Vol C Tables 4.2.6.8 and 6.1.1.4'

loop_
_geom_angle_atom_site_label_1
_geom_angle_atom_site_label_2
_geom_angle_atom_site_label_3
_geom_angle
_geom_angle_site_symmetry_1
_geom_angle_site_symmetry_3
_geom_angle_publ_flag
O33 Ce1 O11 79.64(13) . . y
O33 Ce1 O23 87.78(15) . . y
O11 Ce1 O23 147.26(14) . . y
O33 Ce1 O31 127.44(13) . . y
O11 Ce1 O31 86.60(14) . . y
O23 Ce1 O31 77.28(15) . . y
O33 Ce1 O21 79.44(14) . . y
O11 Ce1 O21 79.96(14) . . y
O23 Ce1 O21 127.45(15) . . y
O31 Ce1 O21 147.22(14) . . y
O33 Ce1 O13 145.65(13) . . y
O11 Ce1 O13 127.33(13) . . y
O23 Ce1 O13 77.98(14) . . y
O31 Ce1 O13 79.92(13) . . y
O21 Ce1 O13 84.74(14) . . y
O33 Ce1 N31 63.80(13) . . y
O11 Ce1 N31 73.26(14) . . y
O23 Ce1 N31 74.05(15) . . y
O31 Ce1 N31 63.65(13) . . y
O21 Ce1 N31 137.43(14) . . y
O13 Ce1 N31 137.83(14) . . y
O33 Ce1 N21 73.78(14) . . y
O11 Ce1 N21 137.94(15) . . y
O23 Ce1 N21 63.78(16) . . y
O31 Ce1 N21 135.46(16) . . y
O21 Ce1 N21 63.69(16) . . y
O13 Ce1 N21 71.88(14) . . y
N31 Ce1 N21 120.18(15) . . y
O33 Ce1 N11 138.26(14) . . y
O11 Ce1 N11 64.01(12) . . y
O23 Ce1 N11 133.94(14) . . y
O31 Ce1 N11 72.37(14) . . y
O21 Ce1 N11 74.86(13) . . y
O13 Ce1 N11 63.37(13) . . y
N31 Ce1 N11 119.20(13) . . y
N21 Ce1 N11 120.57(14) . . y
O51 Ce2 O41 80.59(13) . . y
O51 Ce2 O43 89.27(14) . . y
O41 Ce2 O43 127.83(14) . . y
O51 Ce2 O53 127.36(13) . . y
O41 Ce2 O53 145.57(13) . . y
O43 Ce2 O53 77.54(14) . . y
O51 Ce2 O63 148.67(14) . . y
O41 Ce2 O63 83.95(14) . . y
O43 Ce2 O63 78.98(15) . . y
O53 Ce2 O63 78.57(14) . . y
O51 Ce2 O61 77.84(13) . . y
O41 Ce2 O61 81.47(13) . . y
O43 Ce2 O61 145.88(13) . . y
O53 Ce2 O61 85.44(13) . . y
O63 Ce2 O61 126.49(13) . . y
O51 Ce2 N41 75.06(14) . . y
O41 Ce2 N41 63.83(14) . . y
O43 Ce2 N41 64.09(15) . . y
O53 Ce2 N41 135.89(15) . . y
O63 Ce2 N41 73.68(15) . . y
O61 Ce2 N41 138.67(14) . . y
O51 Ce2 N51 63.82(13) . . y
O41 Ce2 N51 139.33(14) . . y
O43 Ce2 N51 73.25(14) . . y
O53 Ce2 N51 63.58(13) . . y
O63 Ce2 N51 136.71(14) . . y
O61 Ce2 N51 72.71(13) . . y
N41 Ce2 N51 119.94(14) . . y
O51 Ce2 N61 136.01(14) . . y
O41 Ce2 N61 74.94(13) . . y
O43 Ce2 N61 134.50(14) . . y
O53 Ce2 N61 70.75(13) . . y
O63 Ce2 N61 63.59(14) . . y
O61 Ce2 N61 62.92(13) . . y
N41 Ce2 N61 122.65(14) . . y
N51 Ce2 N61 117.36(14) . . y
O72 Gd O71 73.81(18) . . y
O72 Gd O14 78.78(15) . . y
O71 Gd O14 142.99(17) . . y
O72 Gd O54 118.16(15) . . y
O71 Gd O54 74.17(17) . . y
O14 Gd O54 142.05(14) . . y
O72 Gd O75 140.76(17) . . y
O71 Gd O75 75.54(19) . . y
O14 Gd O75 114.34(16) . . y
O54 Gd O75 75.22(17) . . y
O72 Gd O74 143.60(15) . . y
O71 Gd O74 140.38(17) . . y
O14 Gd O74 73.92(13) . . y
O54 Gd O74 74.18(13) . . y
O75 Gd O74 73.83(17) . . y
O72 Gd O62 72.45(13) . 2_576 y
O71 Gd O62 118.38(17) . 2_576 y
O14 Gd O62 74.85(13) . 2_576 y
O54 Gd O62 78.63(13) . 2_576 y
O75 Gd O62 145.35(16) . 2_576 y
O74 Gd O62 77.46(14) . 2_576 y
O72 Gd O73 77.11(16) . . y
O71 Gd O73 75.47(18) . . y
O14 Gd O73 74.53(16) . . y
O54 Gd O73 139.64(16) . . y
O75 Gd O73 71.92(18) . . y
O74 Gd O73 117.01(16) . . y
O62 Gd O73 140.17(15) 2_576 . y
N11 C11 C12 121.1(5) . . ?
N11 C11 C17 112.9(5) . . ?
C12 C11 C17 126.0(5) . . ?
C13 C12 C11 118.4(5) . . ?
C14 C13 C12 120.4(5) . . ?
C13 C14 C15 118.5(5) . . ?
N11 C15 C14 122.2(5) . . ?
N11 C15 C16 112.8(4) . . ?
C14 C15 C16 125.0(5) . . ?
O14 C16 O13 125.2(5) . . ?
O14 C16 C15 119.2(5) . . ?
O13 C16 C15 115.6(4) . . ?
O12 C17 O11 124.8(5) . . ?
O12 C17 C11 119.3(5) . . ?
O11 C17 C11 115.9(5) . . ?
N21 C21 C22 121.6(7) . . ?
N21 C21 C27 114.1(5) . . ?
C22 C21 C27 124.3(6) . . ?
C23 C22 C21 118.3(8) . . ?
C22 C23 C24 121.0(7) . . ?
C25 C24 C23 117.1(8) . . ?
N21 C25 C24 122.8(7) . . ?
N21 C25 C26 113.1(6) . . ?
C24 C25 C26 124.1(7) . . ?
O24 C26 O23 124.4(8) . . ?
O24 C26 C25 120.5(7) . . ?
O23 C26 C25 115.1(6) . . ?
O22 C27 O21 124.1(6) . . ?
O22 C27 C21 121.6(6) . . ?
O21 C27 C21 114.3(6) . . ?
N31 C31 C32 120.9(5) . . ?
N31 C31 C37 112.6(5) . . ?
C32 C31 C37 126.5(5) . . ?
C31 C32 C33 119.6(6) . . ?
C34 C33 C32 119.7(6) . . ?
C33 C34 C35 118.1(6) . . ?
N31 C35 C34 122.2(5) . . ?
N31 C35 C36 112.6(5) . . ?
C34 C35 C36 125.2(5) . . ?
O34 C36 O33 126.4(6) . . ?
O34 C36 C35 119.0(5) . . ?
O33 C36 C35 114.6(5) . . ?
O32 C37 O31 126.1(5) . . ?
O32 C37 C31 118.3(5) . . ?
O31 C37 C31 115.6(5) . . ?
N41 C41 C42 120.6(6) . . ?
N41 C41 C47 114.6(5) . . ?
C42 C41 C47 124.7(6) . . ?
C43 C42 C41 118.7(7) . . ?
C42 C43 C44 120.1(7) . . ?
C43 C44 C45 118.9(7) . . ?
N41 C45 C44 121.5(6) . . ?
N41 C45 C46 113.2(5) . . ?
C44 C45 C46 125.3(6) . . ?
O44 C46 O43 125.9(6) . . ?
O44 C46 C45 119.5(6) . . ?
O43 C46 C45 114.7(5) . . ?
O42 C47 O41 124.2(6) . . ?
O42 C47 C41 121.0(6) . . ?
O41 C47 C41 114.7(5) . . ?
N51 C51 C52 120.6(5) . . ?
N51 C51 C57 113.5(5) . . ?
C52 C51 C57 125.8(5) . . ?
C53 C52 C51 119.7(6) . . ?
C52 C53 C54 119.4(6) . . ?
C55 C54 C53 118.4(6) . . ?
N51 C55 C54 121.7(5) . . ?
N51 C55 C56 112.6(5) . . ?
C54 C55 C56 125.7(5) . . ?
O54 C56 O53 125.5(5) . . ?
O54 C56 C55 118.5(5) . . ?
O53 C56 C55 115.9(5) . . ?
O52 C57 O51 124.7(5) . . ?
O52 C57 C51 121.5(5) . . ?
O51 C57 C51 113.7(5) . . ?
N61 C61 C62 121.9(5) . . ?
N61 C61 C67 113.9(5) . . ?
C62 C61 C67 124.1(5) . . ?
C63 C62 C61 119.4(6) . . ?
C64 C63 C62 119.1(6) . . ?
C63 C64 C65 119.8(6) . . ?
N61 C65 C64 120.1(6) . . ?
N61 C65 C66 114.9(5) . . ?
C64 C65 C66 125.0(5) . . ?
O64 C66 O63 125.3(6) . . ?
O64 C66 C65 119.9(6) . . ?
O63 C66 C65 114.8(5) . . ?
O62 C67 O61 124.9(5) . . ?
O62 C67 C61 119.5(5) . . ?
O61 C67 C61 115.6(5) . . ?
C15 N11 C11 119.4(4) . . ?
C15 N11 Ce1 121.0(3) . . ?
C11 N11 Ce1 119.7(3) . . ?
C25 N21 C21 119.2(5) . . ?
C25 N21 Ce1 120.6(4) . . ?
C21 N21 Ce1 120.2(4) . . ?
C35 N31 C31 119.5(5) . . ?
C35 N31 Ce1 119.9(3) . . ?
C31 N31 Ce1 120.4(3) . . ?
C45 N41 C41 120.2(5) . . ?
C45 N41 Ce2 120.2(4) . . ?
C41 N41 Ce2 119.6(4) . . ?
C51 N51 C55 120.1(5) . . ?
C51 N51 Ce2 119.4(3) . . ?
C55 N51 Ce2 120.5(4) . . ?
C61 N61 C65 119.6(5) . . ?
C61 N61 Ce2 121.7(3) . . ?
C65 N61 Ce2 118.6(4) . . ?
C17 O11 Ce1 127.5(3) . . ?
C16 O13 Ce1 127.0(3) . . ?
C16 O14 Gd 131.9(4) . . ?
C27 O21 Ce1 127.3(4) . . ?
C26 O23 Ce1 127.1(5) . . ?
C37 O31 Ce1 127.5(3) . . ?
C36 O33 Ce1 128.5(3) . . ?
C47 O41 Ce2 127.2(4) . . ?
C46 O43 Ce2 127.7(4) . . ?
C57 O51 Ce2 129.3(3) . . ?
C56 O53 Ce2 127.2(3) . . ?
C56 O54 Gd 134.8(4) . . ?
C67 O61 Ce2 125.7(3) . . ?
C67 O62 Gd 149.7(4) . 2_576 ?
C66 O63 Ce2 127.6(4) . . ?

loop_
_geom_bond_atom_site_label_1
_geom_bond_atom_site_label_2
_geom_bond_distance
_geom_bond_site_symmetry_2
_geom_bond_publ_flag
Ce1 O33 2.324(4) . y
Ce1 O11 2.334(4) . y
Ce1 O23 2.362(4) . y
Ce1 O31 2.369(4) . y
Ce1 O21 2.371(4) . y
Ce1 O13 2.382(4) . y
Ce1 N31 2.507(4) . y
Ce1 N21 2.509(5) . y
Ce1 N11 2.515(4) . y
Ce2 O51 2.293(4) . y
Ce2 O41 2.341(4) . y
Ce2 O43 2.343(4) . y
Ce2 O53 2.366(4) . y
Ce2 O63 2.370(4) . y
Ce2 O61 2.442(4) . y
Ce2 N41 2.507(5) . y
Ce2 N51 2.507(4) . y
Ce2 N61 2.520(4) . y
Gd O72 2.378(4) . y
Gd O71 2.385(5) . y
Gd O14 2.391(4) . y
Gd O54 2.395(4) . y
Gd O75 2.398(5) . y
Gd O74 2.409(4) . y
Gd O62 2.422(4) 2_576 y
Gd O73 2.451(5) . y
C11 N11 1.339(6) . ?
C11 C12 1.383(7) . ?
C11 C17 1.495(7) . ?
C12 C13 1.381(8) . ?
C13 C14 1.353(8) . ?
C14 C15 1.375(7) . ?
C15 N11 1.335(6) . ?
C15 C16 1.505(7) . ?
C16 O14 1.237(6) . ?
C16 O13 1.268(6) . ?
C17 O12 1.239(7) . ?
C17 O11 1.272(6) . ?
C21 N21 1.344(8) . ?
C21 C22 1.382(8) . ?
C21 C27 1.495(9) . ?
C22 C23 1.335(11) . ?
C23 C24 1.415(12) . ?
C24 C25 1.350(9) . ?
C25 N21 1.332(8) . ?
C25 C26 1.511(11) . ?
C26 O24 1.219(8) . ?
C26 O23 1.274(8) . ?
C27 O22 1.218(7) . ?
C27 O21 1.291(7) . ?
C31 N31 1.344(7) . ?
C31 C32 1.357(8) . ?
C31 C37 1.511(8) . ?
C32 C33 1.381(9) . ?
C33 C34 1.370(9) . ?
C34 C35 1.370(8) . ?
C35 N31 1.338(6) . ?
C35 C36 1.515(8) . ?
C36 O34 1.226(6) . ?
C36 O33 1.263(7) . ?
C37 O32 1.228(6) . ?
C37 O31 1.254(7) . ?
C41 N41 1.330(7) . ?
C41 C42 1.400(9) . ?
C41 C47 1.470(9) . ?
C42 C43 1.357(10) . ?
C43 C44 1.367(10) . ?
C44 C45 1.373(9) . ?
C45 N41 1.329(7) . ?
C45 C46 1.519(9) . ?
C46 O44 1.233(7) . ?
C46 O43 1.276(7) . ?
C47 O42 1.216(7) . ?
C47 O41 1.296(7) . ?
C51 N51 1.330(7) . ?
C51 C52 1.395(8) . ?
C51 C57 1.494(7) . ?
C52 C53 1.355(8) . ?
C53 C54 1.405(9) . ?
C54 C55 1.362(8) . ?
C55 N51 1.356(6) . ?
C55 C56 1.490(8) . ?
C56 O54 1.246(6) . ?
C56 O53 1.274(7) . ?
C57 O52 1.220(7) . ?
C57 O51 1.285(6) . ?
C61 N61 1.324(7) . ?
C61 C62 1.371(7) . ?
C61 C67 1.502(8) . ?
C62 C63 1.365(8) . ?
C63 C64 1.357(9) . ?
C64 C65 1.396(8) . ?
C65 N61 1.345(7) . ?
C65 C66 1.480(8) . ?
C66 O64 1.216(7) . ?
C66 O63 1.266(7) . ?
C67 O62 1.238(6) . ?
C67 O61 1.272(6) . ?
O62 Gd 2.422(4) 2_576 ?
